data_7109244
loop_
_publ_author_name
'Pei-Fang Wu'
'Shih-Cheng Liu'
'Yun-Jen Shieh'
'Ting-Shen Kuo'
'Gene-Hsiang Lee'
'Yu Wang'
'Yi-Chou Tsai'

_publ_section_title
;
 Divergent reactivity of nitric oxide with metal-metal quintuple bonds
;
_journal_name_full Chem.Commun.
_journal_page_first 4391
_journal_paper_doi 10.1039/c3cc37118b
_journal_volume 49
_journal_year 2013
_chemical_formula_moiety 'C50 H70 Cr2 N8 O5', (C4 H8 O)'
_chemical_formula_sum 'C54 H78 Cr2 N8 O6'
_chemical_formula_weight 1039.24
_chemical_name_systematic
;
?
;
_space_group_IT_number 15
_symmetry_cell_setting monoclinic
_symmetry_space_group_name_Hall '-C 2yc'
_symmetry_space_group_name_H-M 'C 1 2/c 1'
_atom_sites_solution_hydrogens geom
_atom_sites_solution_primary direct
_atom_sites_solution_secondary difmap
_audit_creation_method SHELXL-97
_cell_angle_alpha 90.00
_cell_angle_beta 107.516(1)
_cell_angle_gamma 90.00
_cell_formula_units_Z 4
_cell_length_a 24.1046(14)
_cell_length_b 10.2903(6)
_cell_length_c 22.6641(13)
_cell_measurement_reflns_used 5800
_cell_measurement_temperature 150(2)
_cell_measurement_theta_max 27.00
_cell_measurement_theta_min 2.17
_cell_volume 5361.0(5)
_computing_cell_refinement 'Bruker SAINT'
_computing_data_collection 'Bruker SMART'
_computing_data_reduction 'Bruker SAINT'
_computing_molecular_graphics 'Bruker SHELXTL'
_computing_publication_material 'Bruker SHELXTL'
_computing_structure_refinement 'SHELXL-97 (Sheldrick, 1997)'
_computing_structure_solution 'SHELXS-97 (Sheldrick, 1990)'
_diffrn_ambient_temperature 150(2)
_diffrn_measured_fraction_theta_full 1.000
_diffrn_measured_fraction_theta_max 1.000
_diffrn_measurement_device_type 'BRUKER SMART APEXCCD area detector'
_diffrn_measurement_method 'omega scans'
_diffrn_radiation_monochromator graphite
_diffrn_radiation_source 'fine-focus sealed tube'
_diffrn_radiation_type MoK\a
_diffrn_radiation_wavelength 0.71073
_diffrn_reflns_av_R_equivalents 0.0346
_diffrn_reflns_av_sigmaI/netI 0.0323
_diffrn_reflns_limit_h_max 28
_diffrn_reflns_limit_h_min -28
_diffrn_reflns_limit_k_max 12
_diffrn_reflns_limit_k_min -12
_diffrn_reflns_limit_l_max 26
_diffrn_reflns_limit_l_min -26
_diffrn_reflns_number 15876
_diffrn_reflns_theta_full 25.00
_diffrn_reflns_theta_max 25.00
_diffrn_reflns_theta_min 1.77
_exptl_absorpt_coefficient_mu 0.461
_exptl_absorpt_correction_T_max 0.9467
_exptl_absorpt_correction_T_min 0.8370
_exptl_absorpt_correction_type multi-scan
_exptl_crystal_colour purple
_exptl_crystal_density_diffrn 1.288
_exptl_crystal_density_meas ?
_exptl_crystal_density_method 'not measured'
_exptl_crystal_description block
_exptl_crystal_F_000 2216
_exptl_crystal_size_max 0.40
_exptl_crystal_size_mid 0.15
_exptl_crystal_size_min 0.12
_refine_diff_density_max 1.435
_refine_diff_density_min -0.484
_refine_diff_density_rms 0.080
_refine_ls_extinction_method none
_refine_ls_goodness_of_fit_ref 1.100
_refine_ls_hydrogen_treatment constr
_refine_ls_matrix_type full
_refine_ls_number_parameters 309
_refine_ls_number_reflns 4727
_refine_ls_number_restraints 0
_refine_ls_restrained_S_all 1.100
_refine_ls_R_factor_all 0.0795
_refine_ls_R_factor_gt 0.0732
_refine_ls_shift/su_max 0.015
_refine_ls_shift/su_mean 0.001
_refine_ls_structure_factor_coef Fsqd
_refine_ls_weighting_details 'calc w=1/[\s^2^(Fo^2^)+(0.0646P)^2^+32.5856P] where P=(Fo^2^+2Fc^2^)/3'
_refine_ls_weighting_scheme calc
_refine_ls_wR_factor_gt 0.1710
_refine_ls_wR_factor_ref 0.1751
_reflns_number_gt 4307
_reflns_number_total 4727
_reflns_threshold_expression >2sigma(I)
_cod_data_source_file c3cc37118b.txt
_cod_data_source_block ic14319
_cod_depositor_comments
;
The following automatic conversions were performed:

'_exptl_crystal_density_meas' value 'not_measured' was changed to '?'
- the value is perceived as not measured.

Automatic conversion script
Id: cif_fix_values 3008 2015-01-20 13:52:24Z robertas 
;
_cod_original_sg_symbol_H-M C2/c
_cod_database_code 7109244

loop_
_symmetry_equiv_pos_as_xyz
'x, y, z'
'-x, y, -z+1/2'
'x+1/2, y+1/2, z'
'-x+1/2, y+1/2, -z+1/2'
'-x, -y, -z'
'x, -y, z-1/2'
'-x+1/2, -y+1/2, -z'
'x+1/2, -y+1/2, z-1/2'

loop_
_atom_site_label
_atom_site_type_symbol
_atom_site_fract_x
_atom_site_fract_y
_atom_site_fract_z
_atom_site_U_iso_or_equiv
_atom_site_adp_type
_atom_site_occupancy
_atom_site_symmetry_multiplicity
_atom_site_calc_flag
_atom_site_refinement_flags
_atom_site_disorder_assembly
_atom_site_disorder_group
Cr Cr 0.19679(2) 0.71269(6) 0.47051(3) 0.0230(2) Uani 1 1 d . . .
N1 N 0.27420(14) 0.6332(3) 0.49130(14) 0.0257(7) Uani 1 1 d . . .
O1 O 0.2907(3) 0.5277(5) 0.4810(3) 0.0448(14) Uiso 0.65 1 d P A 1
O1' O 0.2656(5) 0.5303(10) 0.4712(5) 0.044(3) Uiso 0.35 1 d P B 2
N2 N 0.11605(17) 0.7267(5) 0.43823(18) 0.0637(13) Uani 0.50 1 d P C 1
O2 O 0.0700(3) 0.7159(7) 0.4160(3) 0.0498(16) Uiso 0.50 1 d P C 1
N3 N 0.1086(5) 0.6010(11) 0.4144(5) 0.068(3) Uiso 0.50 1 d P C 2
O3 O 0.11605(17) 0.7267(5) 0.43823(18) 0.0637(13) Uani 0.50 1 d P C 2
O4 O 0.1544(3) 0.5632(8) 0.4257(3) 0.0587(19) Uiso 0.50 1 d P C 2
N4 N 0.19330(12) 0.6487(3) 0.55379(13) 0.0212(6) Uani 1 1 d . C .
N5 N 0.28801(13) 0.7191(3) 0.60682(13) 0.0213(6) Uani 1 1 d . . .
C1 C 0.23774(15) 0.6648(3) 0.60450(15) 0.0198(7) Uani 1 1 d . . .
H1 H 0.2331 0.6349 0.6424 0.024 Uiso 1 1 calc R C .
C2 C 0.14105(16) 0.5923(4) 0.56242(16) 0.0269(8) Uani 1 1 d . . .
C3 C 0.13164(19) 0.4587(5) 0.55499(18) 0.0364(10) Uani 1 1 d . C .
C4 C 0.0794(2) 0.4099(6) 0.5612(2) 0.0528(14) Uani 1 1 d . . .
H4 H 0.0718 0.3193 0.5564 0.063 Uiso 1 1 calc R C .
C5 C 0.0391(2) 0.4893(7) 0.5741(2) 0.0592(17) Uani 1 1 d . C .
H5 H 0.0040 0.4536 0.5781 0.071 Uiso 1 1 calc R . .
C6 C 0.0491(2) 0.6203(7) 0.5811(2) 0.0539(14) Uani 1 1 d . . .
H6 H 0.0206 0.6745 0.5899 0.065 Uiso 1 1 calc R C .
C7 C 0.09989(18) 0.6754(5) 0.57577(19) 0.0372(10) Uani 1 1 d . C .
C8 C 0.1747(2) 0.3670(5) 0.5411(2) 0.0508(13) Uani 1 1 d . . .
H8 H 0.2095 0.4107 0.5350 0.061 Uiso 0.50 1 calc PR C 1
H8' H 0.2081 0.4255 0.5423 0.061 Uiso 0.50 1 d PR C 2
C9 C 0.1887(8) 0.2637(19) 0.5892(9) 0.064(5) Uiso 0.50 1 d P C 1
H9A H 0.2114 0.3011 0.6290 0.077 Uiso 0.50 1 calc PR C 1
H9B H 0.2115 0.1953 0.5773 0.077 Uiso 0.50 1 calc PR C 1
H9C H 0.1526 0.2266 0.5932 0.077 Uiso 0.50 1 calc PR C 1
C10 C 0.1390(6) 0.2801(13) 0.4839(6) 0.063(3) Uiso 0.50 1 d P C 1
H10A H 0.1201 0.3366 0.4488 0.075 Uiso 0.50 1 calc PR C 1
H10B H 0.1094 0.2299 0.4956 0.075 Uiso 0.50 1 calc PR C 1
H10C H 0.1656 0.2206 0.4722 0.075 Uiso 0.50 1 calc PR C 1
C9' C 0.2031(8) 0.2659(18) 0.5959(8) 0.059(5) Uiso 0.50 1 d P C 2
H9'A H 0.2259 0.3135 0.6327 0.071 Uiso 0.50 1 calc PR C 2
H9'B H 0.2285 0.2057 0.5827 0.071 Uiso 0.50 1 calc PR C 2
H9'C H 0.1722 0.2169 0.6058 0.071 Uiso 0.50 1 calc PR C 2
C10' C 0.1612(7) 0.3090(15) 0.4792(7) 0.081(4) Uiso 0.50 1 d P C 2
H10D H 0.1895 0.3394 0.4590 0.097 Uiso 0.50 1 calc PR C 2
H10E H 0.1220 0.3347 0.4545 0.097 Uiso 0.50 1 calc PR C 2
H10F H 0.1633 0.2141 0.4829 0.097 Uiso 0.50 1 calc PR C 2
C11 C 0.1092(2) 0.8218(5) 0.5855(2) 0.0498(13) Uani 1 1 d . . .
H11 H 0.1510 0.8385 0.5891 0.060 Uiso 0.50 1 calc PR C 1
H11' H 0.1460 0.8499 0.5775 0.060 Uiso 0.50 1 d PR C 2
C12 C 0.0747(7) 0.9110(17) 0.5370(8) 0.076(5) Uiso 0.50 1 d P C 1
H12A H 0.0781 0.8844 0.4967 0.092 Uiso 0.50 1 calc PR C 1
H12B H 0.0894 0.9998 0.5462 0.092 Uiso 0.50 1 calc PR C 1
H12C H 0.0338 0.9077 0.5359 0.092 Uiso 0.50 1 calc PR C 1
C13 C 0.0996(8) 0.8755(19) 0.6428(9) 0.085(6) Uiso 0.50 1 d P C 1
H13A H 0.0759 0.9543 0.6326 0.102 Uiso 0.50 1 calc PR C 1
H13B H 0.1373 0.8966 0.6729 0.102 Uiso 0.50 1 calc PR C 1
H13C H 0.0795 0.8108 0.6607 0.102 Uiso 0.50 1 calc PR C 1
C12' C 0.0564(7) 0.8889(17) 0.5410(8) 0.078(5) Uiso 0.50 1 d P C 2
H12D H 0.0562 0.8733 0.4983 0.094 Uiso 0.50 1 calc PR C 2
H12E H 0.0585 0.9825 0.5492 0.094 Uiso 0.50 1 calc PR C 2
H12F H 0.0207 0.8537 0.5470 0.094 Uiso 0.50 1 calc PR C 2
C13' C 0.1119(7) 0.8480(16) 0.6550(8) 0.066(4) Uiso 0.50 1 d P C 2
H13D H 0.1464 0.8057 0.6826 0.079 Uiso 0.50 1 calc PR C 2
H13E H 0.0769 0.8128 0.6626 0.079 Uiso 0.50 1 calc PR C 2
H13F H 0.1141 0.9418 0.6629 0.079 Uiso 0.50 1 calc PR C 2
C14 C 0.33087(15) 0.7231(4) 0.66794(16) 0.0228(8) Uani 1 1 d . . .
C15 C 0.37368(16) 0.6256(4) 0.68390(16) 0.0243(8) Uani 1 1 d . C .
C16 C 0.41378(17) 0.6292(4) 0.74268(18) 0.0327(9) Uani 1 1 d . . .
H16 H 0.4429 0.5638 0.7544 0.039 Uiso 1 1 calc R C .
C17 C 0.41205(19) 0.7258(5) 0.78426(19) 0.0382(10) Uani 1 1 d . C .
H17 H 0.4398 0.7269 0.8242 0.046 Uiso 1 1 calc R . .
C18 C 0.36983(19) 0.8209(4) 0.76767(18) 0.0357(10) Uani 1 1 d . . .
H18 H 0.3688 0.8866 0.7968 0.043 Uiso 1 1 calc R C .
C19 C 0.32866(17) 0.8230(4) 0.70930(17) 0.0280(8) Uani 1 1 d . C .
C20 C 0.37535(17) 0.5129(4) 0.64101(18) 0.0285(8) Uani 1 1 d . . .
H20 H 0.3511 0.5371 0.5983 0.034 Uiso 1 1 calc R C .
C21 C 0.3483(2) 0.3934(5) 0.6607(2) 0.0508(13) Uani 1 1 d . C .
H21A H 0.3723 0.3657 0.7018 0.061 Uiso 1 1 calc R . .
H21B H 0.3463 0.3230 0.6309 0.061 Uiso 1 1 calc R . .
H21C H 0.3090 0.4144 0.6619 0.061 Uiso 1 1 calc R . .
C22 C 0.43648(19) 0.4831(5) 0.6388(2) 0.0443(11) Uani 1 1 d . C .
H22A H 0.4536 0.5616 0.6270 0.053 Uiso 1 1 calc R . .
H22B H 0.4348 0.4145 0.6082 0.053 Uiso 1 1 calc R . .
H22C H 0.4605 0.4538 0.6796 0.053 Uiso 1 1 calc R . .
C23 C 0.2847(2) 0.9330(4) 0.6936(2) 0.0390(10) Uani 1 1 d . . .
H23 H 0.2614 0.9270 0.6490 0.047 Uiso 0.50 1 calc PR C 1
H23' H 0.2543 0.9118 0.6539 0.047 Uiso 0.50 1 d PR C 2
C24 C 0.2424(5) 0.9164(13) 0.7357(6) 0.054(3) Uiso 0.50 1 d P C 1
H24A H 0.2280 0.8269 0.7326 0.065 Uiso 0.50 1 calc PR C 1
H24B H 0.2095 0.9763 0.7213 0.065 Uiso 0.50 1 calc PR C 1
H24C H 0.2639 0.9360 0.7789 0.065 Uiso 0.50 1 calc PR C 1
C25 C 0.3126(7) 1.0656(17) 0.7063(8) 0.077(5) Uiso 0.50 1 d P C 1
H25A H 0.3387 1.0780 0.6809 0.092 Uiso 0.50 1 calc PR C 1
H25B H 0.3349 1.0723 0.7501 0.092 Uiso 0.50 1 calc PR C 1
H25C H 0.2823 1.1326 0.6961 0.092 Uiso 0.50 1 calc PR C 1
C24' C 0.2563(5) 0.9574(13) 0.7409(6) 0.052(3) Uiso 0.50 1 d P C 2
H24D H 0.2731 1.0351 0.7645 0.063 Uiso 0.50 1 calc PR C 2
H24E H 0.2621 0.8826 0.7689 0.063 Uiso 0.50 1 calc PR C 2
H24F H 0.2146 0.9708 0.7211 0.063 Uiso 0.50 1 calc PR C 2
C25' C 0.3155(6) 1.0592(13) 0.6846(7) 0.056(3) Uiso 0.50 1 d P C 2
H25D H 0.3386 1.0429 0.6564 0.067 Uiso 0.50 1 calc PR C 2
H25E H 0.3412 1.0887 0.7246 0.067 Uiso 0.50 1 calc PR C 2
H25F H 0.2864 1.1263 0.6671 0.067 Uiso 0.50 1 calc PR C 2
O5 O 0.0130(7) 0.2915(12) 0.2405(8) 0.129(5) Uiso 0.50 1 d P . -1
C30 C -0.0143(4) 0.5044(7) 0.2160(3) 0.088(2) Uani 1 1 d . . .
H30A H -0.0498 0.5590 0.2054 0.105 Uiso 1 1 calc R . .
H30B H 0.0124 0.5384 0.1941 0.105 Uiso 1 1 calc R . .
C31 C -0.0292(4) 0.3700(8) 0.1991(4) 0.092(2) Uani 1 1 d . . .
H31A H -0.0684 0.3498 0.2022 0.110 Uiso 1 1 calc R . .
H31B H -0.0292 0.3539 0.1561 0.110 Uiso 1 1 calc R . .

loop_
_atom_site_aniso_label
_atom_site_aniso_U_11
_atom_site_aniso_U_22
_atom_site_aniso_U_33
_atom_site_aniso_U_23
_atom_site_aniso_U_13
_atom_site_aniso_U_12
Cr 0.0233(3) 0.0297(4) 0.0169(3) 0.0048(2) 0.0075(2) -0.0011(3)
N1 0.0376(18) 0.0228(17) 0.0224(16) 0.0052(13) 0.0177(14) 0.0065(14)
N2 0.044(2) 0.105(4) 0.043(2) 0.033(2) 0.0134(18) 0.000(2)
O3 0.044(2) 0.105(4) 0.043(2) 0.033(2) 0.0134(18) 0.000(2)
N4 0.0201(15) 0.0281(16) 0.0171(14) 0.0010(13) 0.0081(12) -0.0024(13)
N5 0.0216(15) 0.0260(16) 0.0151(14) 0.0010(12) 0.0040(12) -0.0016(13)
C1 0.0249(18) 0.0204(17) 0.0154(16) 0.0016(14) 0.0080(14) 0.0030(15)
C2 0.0222(19) 0.042(2) 0.0151(17) 0.0048(16) 0.0043(14) -0.0090(17)
C3 0.040(2) 0.046(3) 0.021(2) 0.0019(18) 0.0061(17) -0.018(2)
C4 0.055(3) 0.069(4) 0.030(2) 0.006(2) 0.006(2) -0.036(3)
C5 0.033(3) 0.107(5) 0.036(3) 0.017(3) 0.008(2) -0.027(3)
C6 0.028(2) 0.096(5) 0.041(3) 0.012(3) 0.015(2) -0.001(3)
C7 0.026(2) 0.058(3) 0.030(2) 0.005(2) 0.0115(17) 0.001(2)
C8 0.071(3) 0.037(3) 0.049(3) -0.009(2) 0.025(3) -0.018(2)
C11 0.043(3) 0.051(3) 0.063(3) 0.000(2) 0.028(2) 0.012(2)
C14 0.0225(18) 0.0277(19) 0.0176(17) 0.0042(15) 0.0050(14) -0.0043(15)
C15 0.0247(19) 0.029(2) 0.0192(18) 0.0018(15) 0.0072(15) -0.0033(16)
C16 0.028(2) 0.038(2) 0.027(2) 0.0045(18) 0.0007(17) 0.0037(18)
C17 0.037(2) 0.048(3) 0.0207(19) -0.0026(19) -0.0046(17) -0.002(2)
C18 0.044(2) 0.037(2) 0.024(2) -0.0068(18) 0.0071(18) -0.0020(19)
C19 0.031(2) 0.030(2) 0.0238(19) 0.0005(16) 0.0104(16) -0.0021(17)
C20 0.029(2) 0.031(2) 0.0246(19) -0.0004(16) 0.0058(16) 0.0011(17)
C21 0.068(3) 0.040(3) 0.053(3) -0.013(2) 0.032(3) -0.014(2)
C22 0.039(2) 0.050(3) 0.044(3) -0.005(2) 0.013(2) 0.007(2)
C23 0.046(3) 0.034(2) 0.033(2) -0.0056(19) 0.0040(19) 0.007(2)
C30 0.111(6) 0.087(5) 0.074(4) 0.001(4) 0.041(4) -0.003(4)
C31 0.093(5) 0.092(6) 0.088(5) -0.017(4) 0.022(4) -0.015(5)

loop_
_atom_type_symbol
_atom_type_description
_atom_type_scat_dispersion_real
_atom_type_scat_dispersion_imag
_atom_type_scat_source
C C 0.0033 0.0016 'International Tables Vol C Tables 4.2.6.8 and 6.1.1.4'
H H 0.0000 0.0000 'International Tables Vol C Tables 4.2.6.8 and 6.1.1.4'
N N 0.0061 0.0033 'International Tables Vol C Tables 4.2.6.8 and 6.1.1.4'
O O 0.0106 0.0060 'International Tables Vol C Tables 4.2.6.8 and 6.1.1.4'
Cr Cr 0.3209 0.6236 'International Tables Vol C Tables 4.2.6.8 and 6.1.1.4'

loop_
_geom_angle_atom_site_label_1
_geom_angle_atom_site_label_2
_geom_angle_atom_site_label_3
_geom_angle
_geom_angle_site_symmetry_1
_geom_angle_site_symmetry_3
N1 Cr N2 108.75(19) 7_566 .
N1 Cr O4 171.1(3) 7_566 .
N2 Cr O4 62.4(3) . .
N1 Cr N1 92.71(13) 7_566 .
N2 Cr N1 158.53(19) . .
O4 Cr N1 96.2(3) . .
N1 Cr N5 88.06(13) 7_566 7_566
N2 Cr N5 94.19(14) . 7_566
O4 Cr N5 91.5(2) . 7_566
N1 Cr N5 86.88(12) . 7_566
N1 Cr N4 87.62(13) 7_566 .
N2 Cr N4 93.41(14) . .
O4 Cr N4 93.8(2) . .
N1 Cr N4 86.78(12) . .
N5 Cr N4 172.15(12) 7_566 .
N1 Cr Cr 48.24(10) 7_566 7_566
N2 Cr Cr 156.99(17) . 7_566
O4 Cr Cr 140.6(2) . 7_566
N1 Cr Cr 44.47(10) . 7_566
N5 Cr Cr 86.31(9) 7_566 7_566
N4 Cr Cr 85.93(9) . 7_566
O1' N1 O1 28.4(5) . .
O1' N1 Cr 168.5(7) . 7_566
O1 N1 Cr 140.2(4) . 7_566
O1' N1 Cr 104.2(6) . .
O1 N1 Cr 132.5(4) . .
Cr N1 Cr 87.29(13) 7_566 .
O2 N2 Cr 168.7(6) . .
N3 O4 Cr 99.8(8) . .
C1 N4 C2 116.2(3) . .
C1 N4 Cr 121.2(2) . .
C2 N4 Cr 122.4(2) . .
C1 N5 C14 115.4(3) . .
C1 N5 Cr 121.1(2) . 7_566
C14 N5 Cr 123.5(2) . 7_566
N5 C1 N4 125.5(3) . .
C3 C2 C7 121.6(4) . .
C3 C2 N4 119.6(4) . .
C7 C2 N4 118.8(4) . .
C2 C3 C4 117.3(5) . .
C2 C3 C8 123.1(4) . .
C4 C3 C8 119.5(4) . .
C5 C4 C3 121.7(5) . .
C4 C5 C6 120.1(4) . .
C5 C6 C7 121.4(5) . .
C6 C7 C2 117.9(5) . .
C6 C7 C11 119.0(4) . .
C2 C7 C11 123.1(4) . .
C10' C8 C9 110.2(10) . .
C10' C8 C3 119.2(7) . .
C9 C8 C3 108.4(8) . .
C10' C8 C10 24.0(7) . .
C9 C8 C10 98.3(9) . .
C3 C8 C10 106.5(6) . .
C10' C8 C9' 113.3(10) . .
C9 C8 C9' 11.6(11) . .
C3 C8 C9' 113.9(7) . .
C10 C8 C9' 105.4(9) . .
C12 C11 C13 102.6(11) . .
C12 C11 C7 118.5(8) . .
C13 C11 C7 115.9(9) . .
C12 C11 C12' 20.1(9) . .
C13 C11 C12' 95.2(10) . .
C7 C11 C12' 107.0(8) . .
C12 C11 C13' 118.7(10) . .
C13 C11 C13' 16.2(11) . .
C7 C11 C13' 105.8(7) . .
C12' C11 C13' 110.9(10) . .
C19 C14 C15 121.5(3) . .
C19 C14 N5 119.8(3) . .
C15 C14 N5 118.7(3) . .
C16 C15 C14 118.2(4) . .
C16 C15 C20 119.2(3) . .
C14 C15 C20 122.5(3) . .
C17 C16 C15 121.2(4) . .
C16 C17 C18 119.8(4) . .
C17 C18 C19 121.7(4) . .
C18 C19 C14 117.6(4) . .
C18 C19 C23 118.7(4) . .
C14 C19 C23 123.7(3) . .
C21 C20 C22 110.6(4) . .
C21 C20 C15 109.5(3) . .
C22 C20 C15 112.8(3) . .
C24' C23 C25 89.2(9) . .
C24' C23 C19 113.9(6) . .
C25 C23 C19 113.0(7) . .
C24' C23 C25' 107.8(8) . .
C25 C23 C25' 19.7(8) . .
C19 C23 C25' 109.3(6) . .
C24' C23 C24 19.2(7) . .
C25 C23 C24 108.1(9) . .
C19 C23 C24 107.8(6) . .
C25' C23 C24 126.0(8) . .
C31 O5 C31 103.3(10) . 2
C31 C30 C30 105.9(4) . 2
O5 C31 C30 107.4(9) . .
O5 C31 O5 33.6(10) . 2
C30 C31 O5 106.8(8) . 2

loop_
_geom_bond_atom_site_label_1
_geom_bond_atom_site_label_2
_geom_bond_distance
_geom_bond_site_symmetry_2
Cr N1 1.841(3) 7_566
Cr N2 1.867(4) .
Cr O4 1.954(8) .
Cr N1 1.961(3) .
Cr N5 2.021(3) 7_566
Cr N4 2.025(3) .
Cr Cr 2.6252(12) 7_566
N1 O1' 1.147(11) .
N1 O1 1.202(6) .
N1 Cr 1.841(3) 7_566
N2 O2 1.079(8) .
N3 O4 1.125(11) .
N4 C1 1.325(4) .
N4 C2 1.452(4) .
N5 C1 1.321(5) .
N5 C14 1.458(4) .
N5 Cr 2.021(3) 7_566
C2 C3 1.395(6) .
C2 C7 1.410(6) .
C3 C4 1.402(6) .
C3 C8 1.504(7) .
C4 C5 1.366(8) .
C5 C6 1.370(9) .
C6 C7 1.389(6) .
C7 C11 1.529(7) .
C8 C10' 1.468(16) .
C8 C9 1.487(19) .
C8 C10 1.596(14) .
C8 C9' 1.606(18) .
C11 C12 1.481(17) .
C11 C13 1.49(2) .
C11 C12' 1.530(17) .
C11 C13' 1.580(17) .
C14 C19 1.403(5) .
C14 C15 1.406(5) .
C15 C16 1.391(5) .
C15 C20 1.522(5) .
C16 C17 1.379(6) .
C17 C18 1.380(6) .
C18 C19 1.395(6) .
C19 C23 1.518(6) .
C20 C21 1.519(6) .
C20 C22 1.521(6) .
C23 C24' 1.457(13) .
C23 C25 1.509(17) .
C23 C25' 1.539(14) .
C23 C24 1.601(13) .
O5 C31 1.411(17) .
O5 C31 1.535(18) 2
C30 C31 1.451(10) .
C30 C30 1.485(14) 2
C31 O5 1.535(18) 2
